data_7031319
loop_
_publ_author_name
'Arnold, Polly L.'
'Cadenbach, Thomas'
'Marr, Isobel H.'
'Fyfe, Andrew A.'
'Bell, Nicola L.'
'Bellabarba, Ronan'
'Tooze, Robert P.'
'Love, Jason B.'

_publ_section_title
;
 Homo- and heteroleptic alkoxycarbene f-element complexes and their
 reactivity towards acidic N-H and C-H bonds.
;
_journal_issue 38
_journal_name_full 'Dalton transactions (Cambridge, England : 2003)'
_journal_page_first 14346
_journal_page_last 14358
_journal_paper_doi 10.1039/c4dt01442a
_journal_volume 43
_journal_year 2014
_chemical_formula_moiety 'C35 H41 N2 O2 Y'
_chemical_formula_sum 'C35 H41 N2 O2 Y'
_chemical_formula_weight 610.61
_chemical_name_systematic
;
 ?
;
_space_group_crystal_system orthorhombic
_space_group_IT_number 19
_space_group_name_Hall 'P 2ac 2ab'
_space_group_name_H-M_alt 'P 21 21 21'
_symmetry_space_group_name_Hall 'P 2ac 2ab'
_symmetry_space_group_name_H-M 'P 21 21 21'
_atom_sites_solution_hydrogens geom
_audit_creation_method SHELXL-2014
_cell_angle_alpha 90
_cell_angle_beta 90
_cell_angle_gamma 90
_cell_formula_units_Z 4
_cell_length_a 11.0941(8)
_cell_length_b 13.9218(9)
_cell_length_c 27.1465(13)
_cell_measurement_reflns_used 2681
_cell_measurement_temperature 173(2)
_cell_measurement_theta_max 25.9996
_cell_measurement_theta_min 2.9955
_cell_volume 4192.8(5)
_computing_cell_refinement
;
CrysAlisPro, Oxford Diffraction Ltd.,
Version 1.171.34.40 (release 27-08-2010 CrysAlis171 .NET)
(compiled Aug 27 2010,11:50:40)
;
_computing_data_collection
;
CrysAlisPro, Oxford Diffraction Ltd.,
Version 1.171.34.40 (release 27-08-2010 CrysAlis171 .NET)
(compiled Aug 27 2010,11:50:40)
;
_computing_data_reduction
;
CrysAlisPro, Oxford Diffraction Ltd.,
Version 1.171.34.40 (release 27-08-2010 CrysAlis171 .NET)
(compiled Aug 27 2010,11:50:40)
;
_computing_molecular_graphics ortep
_computing_publication_material ortep
_computing_structure_refinement 'SHELXL-2014 (Sheldrick, SHELXL-2014)'
_computing_structure_solution SIR-92
_diffrn_ambient_temperature 173(2)
_diffrn_detector_area_resol_mean 16.1042
_diffrn_measured_fraction_theta_full 0.993
_diffrn_measured_fraction_theta_max 0.993
_diffrn_measurement_device_type 'Xcalibur, Eos'
_diffrn_measurement_method '\w scans'
_diffrn_radiation_monochromator graphite
_diffrn_radiation_source 'Enhance (Mo) X-ray Source'
_diffrn_radiation_type MoK\a
_diffrn_radiation_wavelength 0.71073
_diffrn_reflns_av_R_equivalents 0.0620
_diffrn_reflns_av_unetI/netI 0.1348
_diffrn_reflns_Laue_measured_fraction_full 0.993
_diffrn_reflns_Laue_measured_fraction_max 0.993
_diffrn_reflns_limit_h_max 13
_diffrn_reflns_limit_h_min -13
_diffrn_reflns_limit_k_max 17
_diffrn_reflns_limit_k_min -10
_diffrn_reflns_limit_l_max 33
_diffrn_reflns_limit_l_min -30
_diffrn_reflns_number 14685
_diffrn_reflns_point_group_measured_fraction_full 0.930
_diffrn_reflns_point_group_measured_fraction_max 0.929
_diffrn_reflns_theta_full 26.000
_diffrn_reflns_theta_max 26.056
_diffrn_reflns_theta_min 3.002
_exptl_absorpt_coefficient_mu 1.415
_exptl_absorpt_correction_T_max 0.800
_exptl_absorpt_correction_T_min 0.720
_exptl_absorpt_correction_type analytical
_exptl_absorpt_process_details
;
CrysAlisPro, Agilent Technologies,
Version 1.171.35.19 (release 27-10-2011 CrysAlis171 .NET)
(compiled Oct 27 2011,15:02:11)
Analytical numeric absorption correction using a multifaceted crystal
                        model based on expressions derived by R.C. Clark & J.S.
(Clark, R. C. & Reid, J. S. (1995). Acta Cryst. A51, 887-897)
;
_exptl_crystal_colour colourless
_exptl_crystal_density_diffrn 0.967
_exptl_crystal_density_method 'not measured'
_exptl_crystal_description needles
_exptl_crystal_F_000 1280
_exptl_crystal_size_max 0.7348
_exptl_crystal_size_mid 0.1938
_exptl_crystal_size_min 0.1562
_refine_diff_density_max 0.827
_refine_diff_density_min -0.546
_refine_diff_density_rms 0.087
_refine_ls_abs_structure_details
;
 Flack x determined using 1571 quotients [(I+)-(I-)]/[(I+)+(I-)]
 (Parsons, Flack and Wagner, Acta Cryst. B69 (2013) 249-259).
;
_refine_ls_abs_structure_Flack 0.003(7)
_refine_ls_extinction_method none
_refine_ls_goodness_of_fit_ref 1.008
_refine_ls_hydrogen_treatment constr
_refine_ls_matrix_type full
_refine_ls_number_parameters 366
_refine_ls_number_reflns 7699
_refine_ls_number_restraints 0
_refine_ls_restrained_S_all 1.008
_refine_ls_R_factor_all 0.1257
_refine_ls_R_factor_gt 0.0738
_refine_ls_shift/su_max 0.000
_refine_ls_shift/su_mean 0.000
_refine_ls_structure_factor_coef Fsqd
_refine_ls_weighting_details 'w=1/[\s^2^(Fo^2^)+(0.0786P)^2^] where P=(Fo^2^+2Fc^2^)/3'
_refine_ls_weighting_scheme calc
_refine_ls_wR_factor_gt 0.1515
_refine_ls_wR_factor_ref 0.1688
_reflns_Friedel_coverage 0.676
_reflns_Friedel_fraction_full 0.849
_reflns_Friedel_fraction_max 0.849
_reflns_number_gt 5072
_reflns_number_total 7699
_reflns_threshold_expression 'I > 2\s(I)'
_cod_data_source_file c4dt01442a2.cif
_cod_data_source_block 10
_cod_depositor_comments 'Adding full bibliography for 7031309--7031319.cif.'
_cod_database_code 7031319
_shelx_space_group_comment
;
The symmetry employed for this shelxl refinement is uniquely defined
by the following loop, which should always be used as a source of
symmetry information in preference to the above space-group names.
They are only intended as comments.
;
_shelxl_version_number 2014-3

loop_
_space_group_symop_operation_xyz
'x, y, z'
'-x+1/2, -y, z+1/2'
'x+1/2, -y+1/2, -z'
'-x, y+1/2, -z+1/2'

loop_
_atom_site_label
_atom_site_type_symbol
_atom_site_fract_x
_atom_site_fract_y
_atom_site_fract_z
_atom_site_U_iso_or_equiv
_atom_site_adp_type
_atom_site_occupancy
_atom_site_site_symmetry_order
_atom_site_calc_flag
_atom_site_refinement_flags_posn
_atom_site_refinement_flags_adp
Y1 Y 0.18211(6) 0.87835(6) 0.68707(3) 0.0300(2) Uani 1 1 d . .
O1 O 0.2733(5) 0.7535(5) 0.70496(19) 0.0381(16) Uani 1 1 d . .
O2 O 0.2542(5) 0.8933(5) 0.61399(17) 0.0389(16) Uani 1 1 d . .
N1 N 0.5036(6) 0.6905(5) 0.6736(2) 0.0323(18) Uani 1 1 d . .
N2 N 0.5850(6) 0.8132(6) 0.6369(2) 0.0322(18) Uani 1 1 d . .
C1 C -0.0258(8) 0.7868(10) 0.7067(5) 0.064(4) Uani 1 1 d . .
H1A H -0.0374 0.7336 0.7310 0.076 Uiso 1 1 calc R U
C2 C -0.0046(9) 0.7762(13) 0.6548(6) 0.085(5) Uani 1 1 d . .
H2A H -0.0006 0.7143 0.6361 0.102 Uiso 1 1 calc R U
C3 C -0.0217(10) 0.8665(15) 0.6349(5) 0.079(4) Uani 1 1 d . .
H3A H -0.0289 0.8807 0.5989 0.095 Uiso 1 1 calc R U
C4 C -0.0480(9) 0.9277(11) 0.6707(6) 0.075(4) Uani 1 1 d . .
H4A H -0.0763 0.9951 0.6653 0.090 Uiso 1 1 calc R U
C5 C -0.0501(8) 0.8825(12) 0.7144(4) 0.059(3) Uani 1 1 d . .
H5A H -0.0812 0.9107 0.7459 0.071 Uiso 1 1 calc R U
C6 C 0.2636(10) 0.9581(8) 0.7721(4) 0.056(3) Uani 1 1 d . .
H6A H 0.2712 0.9248 0.8046 0.067 Uiso 1 1 calc R U
C7 C 0.3584(9) 0.9719(8) 0.7370(4) 0.049(3) Uani 1 1 d . .
H7A H 0.4437 0.9498 0.7408 0.059 Uiso 1 1 calc R U
C8 C 0.3164(10) 1.0368(7) 0.7022(3) 0.043(2) Uani 1 1 d . .
H8A H 0.3677 1.0683 0.6766 0.052 Uiso 1 1 calc R U
C9 C 0.2007(9) 1.0655(7) 0.7144(3) 0.045(3) Uani 1 1 d . .
H9A H 0.1557 1.1205 0.6995 0.054 Uiso 1 1 calc R U
C10 C 0.1687(9) 1.0163(8) 0.7575(3) 0.051(3) Uani 1 1 d . .
H10A H 0.0957 1.0303 0.7778 0.062 Uiso 1 1 calc R U
C11 C 0.3214(8) 0.6721(6) 0.7273(3) 0.036(2) Uani 1 1 d . .
C12 C 0.4114(7) 0.6229(7) 0.6905(3) 0.041(2) Uani 1 1 d . .
H12A H 0.4508 0.5678 0.7070 0.049 Uiso 1 1 calc R U
H12B H 0.3662 0.5980 0.6618 0.049 Uiso 1 1 calc R U
C13 C 0.4852(7) 0.7643(7) 0.6427(3) 0.032(2) Uani 1 1 d . .
H13A H 0.4106 0.7790 0.6272 0.039 Uiso 1 1 calc R U
C14 C 0.6234(7) 0.6962(8) 0.6889(4) 0.048(3) Uani 1 1 d . .
H14A H 0.6628 0.6545 0.7114 0.058 Uiso 1 1 calc R U
C15 C 0.6719(9) 0.7712(8) 0.6659(3) 0.045(3) Uani 1 1 d . .
H15A H 0.7530 0.7923 0.6691 0.054 Uiso 1 1 calc R U
C16 C 0.5965(7) 0.8983(7) 0.6053(3) 0.037(2) Uani 1 1 d . .
H16A H 0.5173 0.9084 0.5884 0.045 Uiso 1 1 calc R U
C17 C 0.6227(10) 0.9877(7) 0.6365(4) 0.058(3) Uani 1 1 d . .
H17A H 0.5631 0.9924 0.6631 0.088 Uiso 1 1 calc R U
H17B H 0.6180 1.0452 0.6157 0.088 Uiso 1 1 calc R U
H17C H 0.7036 0.9827 0.6507 0.088 Uiso 1 1 calc R U
C18 C 0.6890(8) 0.8812(8) 0.5665(3) 0.049(2) Uani 1 1 d . .
H18A H 0.6723 0.8202 0.5498 0.074 Uiso 1 1 calc R U
H18B H 0.7691 0.8786 0.5817 0.074 Uiso 1 1 calc R U
H18C H 0.6866 0.9337 0.5424 0.074 Uiso 1 1 calc R U
C19 C 0.2256(9) 0.5970(7) 0.7387(4) 0.057(3) Uani 1 1 d . .
H19A H 0.1696 0.6224 0.7634 0.085 Uiso 1 1 calc R U
H19B H 0.2644 0.5389 0.7516 0.085 Uiso 1 1 calc R U
H19C H 0.1812 0.5813 0.7086 0.085 Uiso 1 1 calc R U
C20 C 0.3907(10) 0.7000(9) 0.7742(3) 0.059(3) Uani 1 1 d . .
H20A H 0.3355 0.7309 0.7975 0.089 Uiso 1 1 calc R U
H20B H 0.4557 0.7447 0.7657 0.089 Uiso 1 1 calc R U
H20C H 0.4251 0.6422 0.7893 0.089 Uiso 1 1 calc R U
C21 C 0.2713(7) 0.9325(7) 0.5705(3) 0.036(2) Uani 1 1 d . .
C22 C 0.3137(7) 0.8829(7) 0.5304(3) 0.0359(19) Uani 1 1 d . .
C23 C 0.3366(8) 0.7767(7) 0.5325(3) 0.032(2) Uani 1 1 d . .
C24 C 0.2599(9) 0.7143(8) 0.5569(3) 0.040(2) Uani 1 1 d . .
H24A H 0.1886 0.7388 0.5716 0.049 Uiso 1 1 calc R U
C25 C 0.2833(10) 0.6212(10) 0.5602(3) 0.059(3) Uani 1 1 d . .
H25A H 0.2287 0.5802 0.5771 0.071 Uiso 1 1 calc R U
C26 C 0.3870(14) 0.5833(8) 0.5394(4) 0.067(4) Uani 1 1 d . .
H26A H 0.4047 0.5168 0.5426 0.080 Uiso 1 1 calc R U
C27 C 0.4639(10) 0.6427(10) 0.5142(4) 0.062(4) Uani 1 1 d . .
H27A H 0.5346 0.6172 0.4994 0.075 Uiso 1 1 calc R U
C28 C 0.4395(9) 0.7367(8) 0.5103(3) 0.043(3) Uani 1 1 d . .
H28A H 0.4928 0.7770 0.4923 0.051 Uiso 1 1 calc R U
C29 C 0.3521(8) 0.9324(7) 0.4842(3) 0.039(2) Uani 1 1 d . .
C30 C 0.3068(10) 0.9053(7) 0.4396(3) 0.052(3) Uani 1 1 d . .
H30A H 0.2490 0.8550 0.4383 0.063 Uiso 1 1 calc R U
C31 C 0.3424(12) 0.9489(9) 0.3957(4) 0.062(3) Uani 1 1 d . .
H31A H 0.3065 0.9298 0.3655 0.075 Uiso 1 1 calc R U
C32 C 0.4284(13) 1.0187(10) 0.3959(4) 0.072(4) Uani 1 1 d . .
H32A H 0.4531 1.0491 0.3663 0.087 Uiso 1 1 calc R U
C33 C 0.4785(11) 1.0438(9) 0.4405(4) 0.070(4) Uani 1 1 d . .
H33A H 0.5412 1.0901 0.4414 0.084 Uiso 1 1 calc R U
C34 C 0.4388(10) 1.0024(9) 0.4842(4) 0.060(3) Uani 1 1 d . .
H34A H 0.4723 1.0231 0.5146 0.072 Uiso 1 1 calc R U
C35 C 0.2380(10) 1.0362(8) 0.5680(4) 0.060(3) Uani 1 1 d . .
H35A H 0.1578 1.0454 0.5824 0.090 Uiso 1 1 calc R U
H35B H 0.2374 1.0571 0.5336 0.090 Uiso 1 1 calc R U
H35C H 0.2971 1.0742 0.5865 0.090 Uiso 1 1 calc R U

loop_
_atom_site_aniso_label
_atom_site_aniso_U_11
_atom_site_aniso_U_22
_atom_site_aniso_U_33
_atom_site_aniso_U_23
_atom_site_aniso_U_13
_atom_site_aniso_U_12
Y1 0.0198(3) 0.0429(5) 0.0272(4) -0.0050(5) -0.0013(3) -0.0005(4)
O1 0.027(3) 0.050(4) 0.037(3) 0.001(3) -0.004(2) -0.003(3)
O2 0.033(3) 0.063(5) 0.021(3) -0.002(3) 0.003(2) 0.000(3)
N1 0.025(4) 0.034(5) 0.038(5) -0.002(4) -0.002(3) 0.002(3)
N2 0.024(4) 0.042(5) 0.031(4) 0.005(4) -0.004(3) 0.003(4)
C1 0.017(5) 0.059(9) 0.115(11) 0.042(8) -0.008(5) -0.014(5)
C2 0.018(5) 0.110(13) 0.128(13) -0.091(11) 0.008(6) -0.019(7)
C3 0.035(6) 0.149(15) 0.053(7) 0.012(11) -0.018(5) -0.016(9)
C4 0.023(6) 0.094(11) 0.106(11) -0.016(10) -0.020(6) 0.015(6)
C5 0.019(4) 0.101(12) 0.057(7) -0.016(9) 0.005(4) -0.005(7)
C6 0.055(7) 0.077(9) 0.037(6) -0.005(6) -0.015(5) -0.017(6)
C7 0.034(5) 0.059(8) 0.054(6) -0.009(6) -0.010(4) -0.012(5)
C8 0.054(6) 0.044(6) 0.033(5) -0.012(4) 0.001(5) -0.010(6)
C9 0.041(6) 0.045(6) 0.050(6) -0.011(5) -0.011(5) 0.002(5)
C10 0.040(6) 0.067(8) 0.047(6) -0.024(6) 0.000(5) -0.005(6)
C11 0.030(4) 0.043(6) 0.034(4) 0.004(4) 0.001(4) -0.001(5)
C12 0.044(5) 0.036(5) 0.042(5) -0.003(6) -0.003(4) -0.016(5)
C13 0.018(4) 0.047(6) 0.032(5) 0.003(5) -0.004(3) -0.003(4)
C14 0.023(4) 0.074(8) 0.047(5) 0.006(6) -0.012(5) 0.012(5)
C15 0.022(5) 0.068(7) 0.044(5) 0.014(5) -0.007(4) 0.001(5)
C16 0.030(5) 0.047(7) 0.035(5) 0.013(5) -0.008(3) -0.005(4)
C17 0.057(7) 0.053(8) 0.064(7) 0.003(6) 0.010(5) 0.001(6)
C18 0.036(4) 0.073(7) 0.039(5) -0.005(6) 0.005(4) 0.003(7)
C19 0.048(6) 0.046(7) 0.077(7) 0.021(6) 0.012(5) -0.011(5)
C20 0.057(7) 0.085(9) 0.036(6) 0.011(6) -0.006(5) 0.000(6)
C21 0.029(4) 0.059(7) 0.022(5) 0.003(5) -0.006(3) 0.005(4)
C22 0.028(4) 0.051(6) 0.029(4) -0.002(5) -0.004(4) -0.007(6)
C23 0.032(5) 0.045(6) 0.019(4) -0.008(4) -0.008(3) -0.008(4)
C24 0.046(5) 0.044(7) 0.031(5) -0.004(5) -0.014(4) -0.008(5)
C25 0.077(8) 0.061(8) 0.038(5) 0.005(7) -0.013(5) -0.015(8)
C26 0.110(11) 0.034(7) 0.056(7) -0.001(6) -0.039(7) 0.003(7)
C27 0.062(7) 0.083(11) 0.042(6) -0.003(7) -0.008(5) 0.021(7)
C28 0.045(6) 0.053(8) 0.031(6) -0.004(5) -0.007(4) 0.011(5)
C29 0.046(6) 0.043(6) 0.029(5) 0.009(4) 0.001(4) 0.009(5)
C30 0.071(7) 0.059(8) 0.027(5) 0.007(5) -0.007(5) -0.004(6)
C31 0.093(10) 0.063(8) 0.031(6) 0.001(5) 0.002(6) -0.002(8)
C32 0.097(10) 0.079(10) 0.040(7) 0.012(7) 0.006(6) 0.006(8)
C33 0.072(8) 0.069(9) 0.069(8) 0.023(7) 0.011(7) -0.013(7)
C34 0.065(7) 0.078(9) 0.037(6) 0.005(6) -0.004(5) -0.018(7)
C35 0.068(7) 0.062(8) 0.050(6) 0.008(6) 0.010(5) 0.027(7)

loop_
_atom_type_symbol
_atom_type_description
_atom_type_scat_dispersion_real
_atom_type_scat_dispersion_imag
_atom_type_scat_source
C C 0.0033 0.0016 'International Tables Vol C Tables 4.2.6.8 and 6.1.1.4'
H H 0.0000 0.0000 'International Tables Vol C Tables 4.2.6.8 and 6.1.1.4'
N N 0.0061 0.0033 'International Tables Vol C Tables 4.2.6.8 and 6.1.1.4'
O O 0.0106 0.0060 'International Tables Vol C Tables 4.2.6.8 and 6.1.1.4'
Y Y -2.7962 3.5667 'International Tables Vol C Tables 4.2.6.8 and 6.1.1.4'

loop_
_geom_angle_atom_site_label_1
_geom_angle_atom_site_label_2
_geom_angle_atom_site_label_3
_geom_angle
O1 Y1 O2 96.7(2)
O1 Y1 C2 90.5(5)
O2 Y1 C2 92.1(4)
O1 Y1 C3 119.1(5)
O2 Y1 C3 80.3(3)
C2 Y1 C3 30.0(4)
O1 Y1 C4 136.1(4)
O2 Y1 C4 100.2(4)
C2 Y1 C4 48.8(4)
C3 Y1 C4 28.7(4)
O1 Y1 C5 115.0(4)
O2 Y1 C5 127.7(3)
C2 Y1 C5 49.8(4)
C3 Y1 C5 48.4(4)
C4 Y1 C5 29.0(3)
O1 Y1 C1 88.5(3)
O2 Y1 C1 123.3(4)
C2 Y1 C1 31.2(4)
C3 Y1 C1 49.5(4)
C4 Y1 C1 48.5(4)
C5 Y1 C1 29.7(4)
O1 Y1 C8 112.5(3)
O2 Y1 C8 81.7(2)
C2 Y1 C8 156.7(5)
C3 Y1 C8 126.8(5)
C4 Y1 C8 110.0(4)
C5 Y1 C8 118.1(4)
C1 Y1 C8 146.4(4)
O1 Y1 C7 86.2(3)
O2 Y1 C7 98.4(3)
C2 Y1 C7 169.2(5)
C3 Y1 C7 154.7(5)
C4 Y1 C7 130.3(4)
C5 Y1 C7 122.9(3)
C1 Y1 C7 138.3(4)
C8 Y1 C7 29.8(3)
O1 Y1 C10 117.1(3)
O2 Y1 C10 127.0(3)
C2 Y1 C10 124.6(3)
C3 Y1 C10 111.8(5)
C4 Y1 C10 83.3(4)
C5 Y1 C10 74.7(4)
C1 Y1 C10 98.6(4)
C8 Y1 C10 48.9(3)
C7 Y1 C10 49.3(3)
O1 Y1 C9 134.8(3)
O2 Y1 C9 97.5(3)
C2 Y1 C9 131.4(4)
C3 Y1 C9 105.5(5)
C4 Y1 C9 82.6(4)
C5 Y1 C9 88.6(4)
C1 Y1 C9 117.7(4)
C8 Y1 C9 29.6(3)
C7 Y1 C9 49.4(3)
C10 Y1 C9 29.9(3)
O1 Y1 C6 88.9(3)
O2 Y1 C6 128.4(3)
C2 Y1 C6 139.2(4)
C3 Y1 C6 139.2(5)
C4 Y1 C6 110.7(4)
C5 Y1 C6 94.3(3)
C1 Y1 C6 108.1(4)
C8 Y1 C6 49.6(3)
C7 Y1 C6 30.6(3)
C10 Y1 C6 29.6(3)
C9 Y1 C6 49.5(3)
C11 O1 Y1 166.9(5)
C21 O2 Y1 157.4(6)
C13 N1 C14 106.7(8)
C13 N1 C12 125.6(7)
C14 N1 C12 127.5(8)
C13 N2 C15 107.7(8)
C13 N2 C16 124.2(7)
C15 N2 C16 128.1(7)
C5 C1 C2 106.3(11)
C5 C1 Y1 74.9(6)
C2 C1 Y1 73.4(6)
C3 C2 C1 105.6(12)
C3 C2 Y1 75.5(7)
C1 C2 Y1 75.5(6)
C4 C3 C2 109.1(12)
C4 C3 Y1 75.9(6)
C2 C3 Y1 74.5(6)
C3 C4 C5 110.6(14)
C3 C4 Y1 75.4(6)
C5 C4 Y1 75.5(6)
C4 C5 C1 108.4(12)
C4 C5 Y1 75.5(6)
C1 C5 Y1 75.5(6)
C10 C6 C7 106.8(9)
C10 C6 Y1 75.1(5)
C7 C6 Y1 74.5(5)
C8 C7 C6 107.1(9)
C8 C7 Y1 74.4(5)
C6 C7 Y1 74.9(5)
C9 C8 C7 109.6(9)
C9 C8 Y1 76.1(6)
C7 C8 Y1 75.8(5)
C8 C9 C10 107.1(9)
C8 C9 Y1 74.3(6)
C10 C9 Y1 74.9(6)
C6 C10 C9 109.4(10)
C6 C10 Y1 75.3(6)
C9 C10 Y1 75.2(5)
O1 C11 C19 112.4(7)
O1 C11 C20 110.3(7)
C19 C11 C20 110.7(7)
O1 C11 C12 108.8(7)
C19 C11 C12 105.9(7)
C20 C11 C12 108.6(8)
N1 C12 C11 111.4(7)
N2 C13 N1 110.1(7)
C15 C14 N1 106.9(8)
C14 C15 N2 108.5(8)
N2 C16 C18 110.2(8)
N2 C16 C17 110.3(7)
C18 C16 C17 112.9(8)
O2 C21 C22 123.6(9)
O2 C21 C35 114.0(8)
C22 C21 C35 122.3(8)
C21 C22 C29 122.2(9)
C21 C22 C23 121.6(8)
C29 C22 C23 116.0(7)
C24 C23 C28 117.0(9)
C24 C23 C22 122.2(8)
C28 C23 C22 120.8(8)
C25 C24 C23 121.8(10)
C24 C25 C26 120.5(11)
C27 C26 C25 119.4(11)
C28 C27 C26 120.1(11)
C27 C28 C23 121.2(11)
C30 C29 C34 117.2(9)
C30 C29 C22 120.8(9)
C34 C29 C22 121.9(8)
C29 C30 C31 122.2(10)
C32 C31 C30 120.4(10)
C31 C32 C33 117.8(11)
C32 C33 C34 121.2(12)
C29 C34 C33 121.1(10)

loop_
_geom_bond_atom_site_label_1
_geom_bond_atom_site_label_2
_geom_bond_distance
Y1 O1 2.069(6)
Y1 O2 2.149(5)
Y1 C2 2.662(11)
Y1 C3 2.674(10)
Y1 C4 2.681(10)
Y1 C5 2.681(8)
Y1 C1 2.689(9)
Y1 C8 2.694(10)
Y1 C7 2.712(9)
Y1 C10 2.713(9)
Y1 C9 2.716(10)
Y1 C6 2.717(9)
O1 C11 1.392(10)
O2 C21 1.313(9)
N1 C13 1.342(10)
N1 C14 1.394(10)
N1 C12 1.464(10)
N2 C13 1.309(10)
N2 C15 1.376(11)
N2 C16 1.469(11)
C1 C5 1.376(17)
C1 C2 1.437(17)
C2 C3 1.382(19)
C3 C4 1.327(18)
C4 C5 1.343(16)
C6 C10 1.387(14)
C6 C7 1.431(13)
C7 C8 1.389(13)
C8 C9 1.384(14)
C9 C10 1.401(13)
C11 C19 1.522(12)
C11 C20 1.537(12)
C11 C12 1.569(11)
C14 C15 1.330(13)
C16 C18 1.489(11)
C16 C17 1.534(13)
C21 C22 1.373(11)
C21 C35 1.492(13)
C22 C29 1.494(11)
C22 C23 1.500(13)
C23 C24 1.385(12)
C23 C28 1.406(12)
C24 C25 1.324(15)
C25 C26 1.386(16)
C26 C27 1.371(16)
C27 C28 1.340(15)
C29 C30 1.365(12)
C29 C34 1.368(13)
C30 C31 1.393(13)
C31 C32 1.362(16)
C32 C33 1.377(15)
C33 C34 1.390(13)

loop_
_platon_squeeze_void_nr
_platon_squeeze_void_average_x
_platon_squeeze_void_average_y
_platon_squeeze_void_average_z
_platon_squeeze_void_volume
_platon_squeeze_void_count_electrons
_platon_squeeze_void_content
1 -0.021 0.750 0.000 680 120 ' '
2 -0.034 0.250 0.500 680 120 ' '
